data_7214778
loop_
_publ_author_name
'Suryanti, Venty'
'Bhadbhade, Mohan'
'Bishop, Roger'
'Black, David StC'
'Kumar, Naresh'

_publ_section_title
;
 Self-assembly of alkyl N-acetylglyoxylic amides of varying chain lengths
;
_journal_issue 21
_journal_name_full CrystEngComm
_journal_page_first 7345
_journal_paper_doi 10.1039/c2ce25994j
_journal_volume 14
_journal_year 2012
_chemical_formula_moiety 'C16 H22 N2 O3'
_chemical_formula_sum 'C16 H22 N2 O3'
_chemical_formula_weight 290.36
_chemical_name_systematic
;
?
;
_space_group_IT_number 14
_symmetry_cell_setting monoclinic
_symmetry_space_group_name_Hall '-P 2ybc'
_symmetry_space_group_name_H-M 'P 1 21/c 1'
_atom_sites_solution_hydrogens geom
_atom_sites_solution_primary direct
_atom_sites_solution_secondary difmap
_audit_creation_method SHELXL-97
_cell_angle_alpha 90.00
_cell_angle_beta 103.65(3)
_cell_angle_gamma 90.00
_cell_formula_units_Z 8
_cell_length_a 36.447(7)
_cell_length_b 5.0120(10)
_cell_length_c 17.294(4)
_cell_measurement_reflns_used 9980
_cell_measurement_temperature 100(2)
_cell_measurement_theta_max 22.5
_cell_measurement_theta_min 2.5
_cell_volume 3069.9(12)
_computing_cell_refinement 'XDS (Kabsch, 1993)'
_computing_data_collection 'BLU-ICE (McPhillips et al, 2002)'
_computing_data_reduction 'XDS (Kabsch, 1993)'
_computing_molecular_graphics
;ORTEP-3 (Farrugia, 1997)
WINGX-32 (Farrugia, 1999)
;
_computing_structure_refinement 'SHELXL-97 (Sheldrick, 2008)'
_computing_structure_solution 'SHELXS-97 (Sheldrick, 2008)'
_diffrn_ambient_temperature 100(2)
_diffrn_detector_area_resol_mean 'ADSC Q210'
_diffrn_measured_fraction_theta_full 0.994
_diffrn_measured_fraction_theta_max 0.994
_diffrn_measurement_device_type '3-BM1 Australian Synchrotron'
_diffrn_measurement_method '\f scans'
_diffrn_radiation_monochromator Si<111>
_diffrn_radiation_source 'Synchrotron BM'
_diffrn_radiation_type Synchrotron
_diffrn_radiation_wavelength 0.71073
_diffrn_reflns_av_R_equivalents 0.1015
_diffrn_reflns_av_sigmaI/netI 0.0561
_diffrn_reflns_limit_h_max 43
_diffrn_reflns_limit_h_min -43
_diffrn_reflns_limit_k_max 5
_diffrn_reflns_limit_k_min -5
_diffrn_reflns_limit_l_max 20
_diffrn_reflns_limit_l_min -20
_diffrn_reflns_number 31592
_diffrn_reflns_theta_full 25.00
_diffrn_reflns_theta_max 25.00
_diffrn_reflns_theta_min 1.15
_diffrn_standards_decay_% 0
_diffrn_standards_interval_count 0
_diffrn_standards_interval_time 0
_diffrn_standards_number 0
_exptl_absorpt_coefficient_mu 0.087
_exptl_absorpt_correction_T_max 0.9974
_exptl_absorpt_correction_T_min 0.9913
_exptl_absorpt_correction_type none
_exptl_crystal_colour Colourless
_exptl_crystal_density_diffrn 1.256
_exptl_crystal_density_method 'not measured'
_exptl_crystal_description 'Thin plates'
_exptl_crystal_F_000 1248
_exptl_crystal_size_max 0.10
_exptl_crystal_size_mid 0.04
_exptl_crystal_size_min 0.03
_refine_diff_density_max 1.001
_refine_diff_density_min -0.736
_refine_diff_density_rms 0.178
_refine_ls_extinction_method none
_refine_ls_goodness_of_fit_ref 1.157
_refine_ls_hydrogen_treatment constr
_refine_ls_matrix_type full
_refine_ls_number_parameters 383
_refine_ls_number_reflns 5360
_refine_ls_number_restraints 0
_refine_ls_restrained_S_all 1.157
_refine_ls_R_factor_all 0.2143
_refine_ls_R_factor_gt 0.2000
_refine_ls_shift/su_max 0.001
_refine_ls_shift/su_mean 0.000
_refine_ls_structure_factor_coef Fsqd
_refine_ls_weighting_details 'calc w=1/[\s^2^(Fo^2^)+(0.0808P)^2^+94.8045P] where P=(Fo^2^+2Fc^2^)/3'
_refine_ls_weighting_scheme calc
_refine_ls_wR_factor_gt 0.4452
_refine_ls_wR_factor_ref 0.4524
_reflns_number_gt 4467
_reflns_number_total 5360
_reflns_threshold_expression >2sigma(I)
_cod_data_source_file c2ce25994j.txt
_cod_data_source_block ventyc
_cod_depositor_comments
;
The following automatic conversions were performed:

'_symmetry_cell_setting' value 'Monoclinic' changed to 'monoclinic'
according to
/usr/data/users/saulius/automatic-downloads/retrospective/RSC/lib/dictionaries/cif_core.dic
dictionary named 'cif_core.dic' version 2.4.2 from 2011-04-26.

Automatic conversion script
Id: cif_fix_values 2281 2013-09-26 08:29:07Z andrius 
;
_cod_original_cell_volume 3069.8(11)
_cod_original_sg_symbol_H-M P2(1)/c
_cod_database_code 7214778

loop_
_symmetry_equiv_pos_as_xyz
'x, y, z'
'-x, y+1/2, -z+1/2'
'-x, -y, -z'
'x, -y-1/2, z-1/2'

loop_
_atom_site_label
_atom_site_type_symbol
_atom_site_fract_x
_atom_site_fract_y
_atom_site_fract_z
_atom_site_U_iso_or_equiv
_atom_site_adp_type
_atom_site_occupancy
_atom_site_symmetry_multiplicity
_atom_site_calc_flag
_atom_site_refinement_flags
O1A O 0.0456(2) 0.6772(17) -0.0465(4) 0.0298(19) Uani 1 1 d .
O2A O 0.11410(19) 0.1964(15) 0.1894(4) 0.0219(16) Uani 1 1 d .
O3A O 0.1454(2) 0.6565(17) 0.3369(4) 0.0294(18) Uani 1 1 d .
N1A N 0.0670(2) 0.4344(17) 0.0687(5) 0.0181(18) Uani 1 1 d .
H1NA H 0.0773 0.2847 0.0857 0.022 Uiso 1 1 calc R
N2A N 0.1522(2) 0.214(2) 0.3429(5) 0.022(2) Uani 1 1 d .
H2NA H 0.1449 0.0643 0.3198 0.027 Uiso 1 1 calc R
C1A C 0.0568(3) 0.607(2) 0.1258(6) 0.021(2) Uani 1 1 d .
C2A C 0.0765(3) 0.574(2) 0.2062(6) 0.017(2) Uani 1 1 d .
C3A C 0.0649(3) 0.731(2) 0.2649(6) 0.018(2) Uani 1 1 d .
H3A H 0.0774 0.7149 0.3182 0.022 Uiso 1 1 calc R
C4A C 0.0356(3) 0.906(2) 0.2434(6) 0.021(2) Uani 1 1 d .
H4A H 0.0271 0.9979 0.2825 0.026 Uiso 1 1 calc R
C5A C 0.0179(3) 0.950(2) 0.1624(6) 0.018(2) Uani 1 1 d .
H5A H -0.0004 1.0813 0.1480 0.021 Uiso 1 1 calc R
C6A C 0.0282(3) 0.794(2) 0.1046(6) 0.018(2) Uani 1 1 d .
H6A H 0.0158 0.8145 0.0514 0.022 Uiso 1 1 calc R
C7A C 0.0617(3) 0.487(2) -0.0120(6) 0.025(2) Uani 1 1 d .
C8A C 0.0793(3) 0.268(3) -0.0543(6) 0.026(3) Uani 1 1 d .
H81A H 0.0670 0.2663 -0.1099 0.039 Uiso 1 1 calc R
H83A H 0.0760 0.0972 -0.0314 0.039 Uiso 1 1 calc R
H82A H 0.1057 0.3026 -0.0478 0.039 Uiso 1 1 calc R
C9A C 0.1081(3) 0.383(2) 0.2300(6) 0.020(2) Uani 1 1 d .
C10A C 0.1376(3) 0.430(2) 0.3110(6) 0.019(2) Uani 1 1 d .
C11A C 0.1811(3) 0.213(3) 0.4178(6) 0.026(3) Uani 1 1 d .
H11B H 0.1779 0.0542 0.4475 0.031 Uiso 1 1 calc R
H11A H 0.1770 0.3664 0.4490 0.031 Uiso 1 1 calc R
C12A C 0.2207(3) 0.222(3) 0.4081(6) 0.027(3) Uani 1 1 d .
H12A H 0.2231 0.3721 0.3743 0.032 Uiso 1 1 calc R
H12B H 0.2254 0.0608 0.3809 0.032 Uiso 1 1 calc R
C13A C 0.2504(3) 0.245(3) 0.4845(6) 0.040(4) Uani 1 1 d .
H13A H 0.2481 0.4215 0.5061 0.049 Uiso 1 1 calc R
H13B H 0.2443 0.1173 0.5216 0.049 Uiso 1 1 calc R
C14A C 0.2902(3) 0.207(4) 0.4832(7) 0.057(5) Uani 1 1 d .
H14A H 0.3050 0.2853 0.5319 0.068 Uiso 1 1 calc R
H14B H 0.2948 0.0158 0.4877 0.068 Uiso 1 1 calc R
C15A C 0.3070(3) 0.298(3) 0.4203(6) 0.039(3) Uani 1 1 d .
H15A H 0.3043 0.4905 0.4171 0.047 Uiso 1 1 calc R
H15B H 0.2922 0.2254 0.3706 0.047 Uiso 1 1 calc R
C16A C 0.3471(3) 0.234(3) 0.4256(7) 0.039(3) Uani 1 1 d .
H16B H 0.3624 0.3057 0.4741 0.059 Uiso 1 1 calc R
H16C H 0.3548 0.3103 0.3810 0.059 Uiso 1 1 calc R
H16A H 0.3503 0.0436 0.4252 0.059 Uiso 1 1 calc R
O1B O 0.4544(2) 0.3150(18) -0.0923(4) 0.032(2) Uani 1 1 d .
O2B O 0.38592(19) 0.8053(16) 0.0740(4) 0.0239(17) Uani 1 1 d .
O3B O 0.3551(2) 0.354(2) 0.1913(5) 0.038(2) Uani 1 1 d .
N1B N 0.4334(3) 0.566(2) 0.0011(5) 0.027(2) Uani 1 1 d .
H1NB H 0.4238 0.7186 0.0077 0.033 Uiso 1 1 calc R
N2B N 0.3478(2) 0.805(2) 0.1902(5) 0.023(2) Uani 1 1 d .
H2NB H 0.3550 0.9560 0.1750 0.027 Uiso 1 1 calc R
C1B C 0.4432(3) 0.394(2) 0.0688(6) 0.024(2) Uani 1 1 d .
C2B C 0.4237(3) 0.434(2) 0.1286(6) 0.020(2) Uani 1 1 d .
C3B C 0.4352(3) 0.287(2) 0.1993(6) 0.020(2) Uani 1 1 d .
H3B H 0.4235 0.3123 0.2409 0.024 Uiso 1 1 calc R
C4B C 0.4640(3) 0.104(2) 0.2066(6) 0.025(2) Uani 1 1 d .
H4B H 0.4718 0.0091 0.2539 0.030 Uiso 1 1 calc R
C5B C 0.4817(3) 0.057(3) 0.1442(6) 0.027(3) Uani 1 1 d .
H5B H 0.4996 -0.0774 0.1482 0.033 Uiso 1 1 calc R
C6B C 0.4719(3) 0.217(2) 0.0755(6) 0.022(2) Uani 1 1 d .
H6B H 0.4849 0.2014 0.0354 0.026 Uiso 1 1 calc R
C7B C 0.4380(3) 0.508(3) -0.0740(6) 0.027(3) Uani 1 1 d .
C8B C 0.4204(3) 0.720(2) -0.1344(6) 0.025(2) Uani 1 1 d .
H84B H 0.4301 0.8922 -0.1156 0.037 Uiso 1 1 calc R
H83B H 0.3935 0.7190 -0.1412 0.037 Uiso 1 1 calc R
H82B H 0.4264 0.6829 -0.1844 0.037 Uiso 1 1 calc R
C9B C 0.3923(3) 0.621(2) 0.1209(6) 0.022(2) Uani 1 1 d .
C10B C 0.3632(3) 0.587(3) 0.1721(6) 0.028(3) Uani 1 1 d .
C11B C 0.3187(3) 0.802(3) 0.2354(6) 0.023(2) Uani 1 1 d .
H11D H 0.3195 0.9709 0.2634 0.028 Uiso 1 1 calc R
H11C H 0.3247 0.6625 0.2752 0.028 Uiso 1 1 calc R
C12B C 0.2791(3) 0.759(3) 0.1869(6) 0.030(3) Uani 1 1 d .
H12C H 0.2771 0.5800 0.1650 0.035 Uiso 1 1 calc R
H12D H 0.2740 0.8837 0.1428 0.035 Uiso 1 1 calc R
C13B C 0.2496(3) 0.794(3) 0.2345(6) 0.025(2) Uani 1 1 d .
H13D H 0.2483 0.9822 0.2469 0.030 Uiso 1 1 calc R
H13C H 0.2580 0.6996 0.2844 0.030 Uiso 1 1 calc R
C14B C 0.2102(3) 0.699(3) 0.1949(6) 0.036(3) Uani 1 1 d .
H14D H 0.2108 0.5066 0.1903 0.043 Uiso 1 1 calc R
H14C H 0.1937 0.7415 0.2298 0.043 Uiso 1 1 calc R
C15B C 0.1931(3) 0.811(3) 0.1150(6) 0.032(3) Uani 1 1 d .
H15D H 0.2084 0.7568 0.0789 0.038 Uiso 1 1 calc R
H15C H 0.1941 1.0038 0.1185 0.038 Uiso 1 1 calc R
C16B C 0.1530(3) 0.728(3) 0.0798(7) 0.040(3) Uani 1 1 d .
H16E H 0.1514 0.5372 0.0778 0.060 Uiso 1 1 calc R
H16D H 0.1449 0.7995 0.0270 0.060 Uiso 1 1 calc R
H16F H 0.1370 0.7959 0.1122 0.060 Uiso 1 1 calc R

loop_
_atom_site_aniso_label
_atom_site_aniso_U_11
_atom_site_aniso_U_22
_atom_site_aniso_U_33
_atom_site_aniso_U_23
_atom_site_aniso_U_13
_atom_site_aniso_U_12
O1A 0.041(5) 0.034(5) 0.012(3) 0.008(3) 0.003(3) 0.006(4)
O2A 0.026(4) 0.019(4) 0.017(3) 0.001(3) -0.002(3) 0.005(3)
O3A 0.034(4) 0.028(5) 0.022(4) -0.002(3) -0.001(3) -0.003(4)
N1A 0.026(4) 0.011(4) 0.017(4) 0.003(3) 0.003(3) -0.001(4)
N2A 0.018(4) 0.028(5) 0.019(4) 0.004(4) 0.002(3) 0.002(4)
C1A 0.028(5) 0.021(6) 0.014(5) 0.003(4) 0.004(4) 0.005(5)
C2A 0.027(5) 0.008(5) 0.015(5) 0.000(4) 0.006(4) 0.003(4)
C3A 0.013(4) 0.025(6) 0.016(5) -0.004(4) 0.003(4) -0.007(4)
C4A 0.025(5) 0.023(6) 0.018(5) -0.003(4) 0.009(4) -0.002(5)
C5A 0.023(5) 0.009(5) 0.022(5) 0.004(4) 0.006(4) 0.005(4)
C6A 0.014(5) 0.021(6) 0.017(5) -0.006(4) -0.002(4) 0.005(4)
C7A 0.034(6) 0.026(6) 0.018(5) 0.000(5) 0.012(4) -0.010(5)
C8A 0.023(5) 0.042(7) 0.015(5) 0.008(5) 0.006(4) 0.006(5)
C9A 0.020(5) 0.020(6) 0.017(5) 0.001(4) -0.001(4) 0.004(4)
C10A 0.024(5) 0.020(6) 0.015(5) -0.001(4) 0.008(4) -0.002(4)
C11A 0.023(5) 0.041(7) 0.011(5) 0.007(5) -0.002(4) 0.002(5)
C12A 0.016(5) 0.049(8) 0.013(5) 0.003(5) -0.001(4) 0.001(5)
C13A 0.017(5) 0.088(12) 0.013(5) -0.002(6) -0.001(4) 0.006(6)
C14A 0.021(6) 0.128(16) 0.017(6) 0.027(8) -0.007(4) -0.007(8)
C15A 0.018(5) 0.075(10) 0.023(6) -0.012(6) 0.002(4) -0.001(6)
C16A 0.019(6) 0.063(10) 0.034(6) -0.016(7) 0.001(5) -0.003(6)
O1B 0.039(5) 0.040(5) 0.018(4) -0.003(4) 0.012(3) 0.011(4)
O2B 0.020(4) 0.028(4) 0.026(4) -0.002(4) 0.008(3) 0.005(3)
O3B 0.022(4) 0.065(7) 0.030(4) 0.003(4) 0.012(3) 0.007(4)
N1B 0.029(5) 0.036(6) 0.016(4) -0.008(4) 0.003(4) 0.003(4)
N2B 0.014(4) 0.037(6) 0.017(4) -0.004(4) 0.002(3) 0.005(4)
C1B 0.027(5) 0.027(6) 0.019(5) -0.008(5) 0.009(4) -0.009(5)
C2B 0.018(5) 0.029(6) 0.014(5) 0.001(4) 0.001(4) -0.002(4)
C3B 0.015(5) 0.029(6) 0.015(5) 0.000(4) -0.001(4) -0.004(4)
C4B 0.028(5) 0.031(7) 0.014(5) 0.000(5) 0.003(4) 0.005(5)
C5B 0.023(5) 0.039(7) 0.019(5) 0.005(5) 0.001(4) -0.001(5)
C6B 0.013(5) 0.032(6) 0.019(5) 0.012(5) 0.004(4) 0.003(4)
C7B 0.022(5) 0.045(8) 0.014(5) 0.013(5) 0.004(4) 0.004(5)
C8B 0.022(5) 0.036(7) 0.016(5) 0.007(5) 0.003(4) 0.009(5)
C9B 0.018(5) 0.024(6) 0.024(5) -0.007(5) 0.006(4) -0.002(4)
C10B 0.033(6) 0.040(8) 0.010(5) 0.011(5) 0.003(4) 0.001(5)
C11B 0.017(5) 0.041(7) 0.014(5) -0.010(5) 0.009(4) 0.000(5)
C12B 0.014(5) 0.060(9) 0.016(5) -0.010(5) 0.006(4) -0.004(5)
C13B 0.017(5) 0.041(7) 0.020(5) 0.000(5) 0.008(4) 0.004(5)
C14B 0.021(5) 0.068(10) 0.023(5) 0.008(6) 0.012(4) -0.006(6)
C15B 0.014(5) 0.055(8) 0.025(6) 0.015(6) 0.002(4) 0.002(5)
C16B 0.015(5) 0.072(10) 0.032(6) -0.007(7) 0.004(4) 0.001(6)

loop_
_atom_type_symbol
_atom_type_description
_atom_type_scat_dispersion_real
_atom_type_scat_dispersion_imag
_atom_type_scat_source
C C 0.0033 0.0016 'International Tables Vol C Tables 4.2.6.8 and 6.1.1.4'
H H 0.0000 0.0000 'International Tables Vol C Tables 4.2.6.8 and 6.1.1.4'
N N 0.0061 0.0033 'International Tables Vol C Tables 4.2.6.8 and 6.1.1.4'
O O 0.0106 0.0060 'International Tables Vol C Tables 4.2.6.8 and 6.1.1.4'

loop_
_geom_angle_atom_site_label_1
_geom_angle_atom_site_label_2
_geom_angle_atom_site_label_3
_geom_angle
C7A N1A C1A 125.8(9)
C7A N1A H1NA 117.1
C1A N1A H1NA 117.1
C10A N2A C11A 121.6(10)
C10A N2A H2NA 119.2
C11A N2A H2NA 119.2
C6A C1A C2A 121.0(9)
C6A C1A N1A 121.9(9)
C2A C1A N1A 117.1(9)
C1A C2A C3A 117.8(9)
C1A C2A C9A 122.0(9)
C3A C2A C9A 120.2(9)
C4A C3A C2A 120.4(9)
C4A C3A H3A 119.8
C2A C3A H3A 119.8
C3A C4A C5A 121.0(9)
C3A C4A H4A 119.5
C5A C4A H4A 119.5
C6A C5A C4A 119.3(9)
C6A C5A H5A 120.3
C4A C5A H5A 120.3
C1A C6A C5A 120.2(9)
C1A C6A H6A 119.9
C5A C6A H6A 119.9
O1A C7A N1A 125.8(10)
O1A C7A C8A 122.7(9)
N1A C7A C8A 111.5(9)
C7A C8A H81A 109.5
C7A C8A H83A 109.5
H81A C8A H83A 109.5
C7A C8A H82A 109.5
H81A C8A H82A 109.5
H83A C8A H82A 109.5
O2A C9A C2A 124.7(9)
O2A C9A C10A 116.8(9)
C2A C9A C10A 118.4(9)
O3A C10A N2A 126.2(9)
O3A C10A C9A 120.9(9)
N2A C10A C9A 112.8(9)
N2A C11A C12A 114.4(8)
N2A C11A H11B 108.7
C12A C11A H11B 108.7
N2A C11A H11A 108.7
C12A C11A H11A 108.7
H11B C11A H11A 107.6
C11A C12A C13A 114.8(9)
C11A C12A H12A 108.6
C13A C12A H12A 108.6
C11A C12A H12B 108.6
C13A C12A H12B 108.6
H12A C12A H12B 107.5
C14A C13A C12A 119.1(10)
C14A C13A H13A 107.5
C12A C13A H13A 107.5
C14A C13A H13B 107.5
C12A C13A H13B 107.5
H13A C13A H13B 107.0
C15A C14A C13A 124.4(11)
C15A C14A H14A 106.2
C13A C14A H14A 106.2
C15A C14A H14B 106.2
C13A C14A H14B 106.2
H14A C14A H14B 106.4
C14A C15A C16A 118.2(12)
C14A C15A H15A 107.8
C16A C15A H15A 107.8
C14A C15A H15B 107.8
C16A C15A H15B 107.8
H15A C15A H15B 107.1
C15A C16A H16B 109.5
C15A C16A H16C 109.5
H16B C16A H16C 109.5
C15A C16A H16A 109.5
H16B C16A H16A 109.5
H16C C16A H16A 109.5
C7B N1B C1B 125.6(10)
C7B N1B H1NB 117.2
C1B N1B H1NB 117.2
C10B N2B C11B 122.0(10)
C10B N2B H2NB 119.0
C11B N2B H2NB 119.0
C6B C1B C2B 123.2(10)
C6B C1B N1B 120.2(9)
C2B C1B N1B 116.5(10)
C1B C2B C3B 117.8(10)
C1B C2B C9B 123.2(10)
C3B C2B C9B 119.0(9)
C4B C3B C2B 119.7(9)
C4B C3B H3B 120.1
C2B C3B H3B 120.1
C3B C4B C5B 121.4(10)
C3B C4B H4B 119.3
C5B C4B H4B 119.3
C4B C5B C6B 118.9(11)
C4B C5B H5B 120.5
C6B C5B H5B 120.5
C1B C6B C5B 118.8(10)
C1B C6B H6B 120.6
C5B C6B H6B 120.6
O1B C7B N1B 126.0(10)
O1B C7B C8B 122.0(9)
N1B C7B C8B 112.0(10)
C7B C8B H84B 109.5
C7B C8B H83B 109.5
H84B C8B H83B 109.5
C7B C8B H82B 109.5
H84B C8B H82B 109.5
H83B C8B H82B 109.5
O2B C9B C2B 124.9(9)
O2B C9B C10B 114.7(9)
C2B C9B C10B 120.4(10)
O3B C10B N2B 124.7(10)
O3B C10B C9B 119.1(11)
N2B C10B C9B 116.2(10)
N2B C11B C12B 115.2(8)
N2B C11B H11D 108.5
C12B C11B H11D 108.5
N2B C11B H11C 108.5
C12B C11B H11C 108.5
H11D C11B H11C 107.5
C11B C12B C13B 113.1(8)
C11B C12B H12C 109.0
C13B C12B H12C 109.0
C11B C12B H12D 109.0
C13B C12B H12D 109.0
H12C C12B H12D 107.8
C12B C13B C14B 116.0(9)
C12B C13B H13D 108.3
C14B C13B H13D 108.3
C12B C13B H13C 108.3
C14B C13B H13C 108.3
H13D C13B H13C 107.4
C15B C14B C13B 116.6(10)
C15B C14B H14D 108.1
C13B C14B H14D 108.1
C15B C14B H14C 108.1
C13B C14B H14C 108.1
H14D C14B H14C 107.3
C14B C15B C16B 115.4(10)
C14B C15B H15D 108.4
C16B C15B H15D 108.4
C14B C15B H15C 108.4
C16B C15B H15C 108.4
H15D C15B H15C 107.5
C15B C16B H16E 109.5
C15B C16B H16D 109.5
H16E C16B H16D 109.5
C15B C16B H16F 109.5
H16E C16B H16F 109.5
H16D C16B H16F 109.5

loop_
_geom_bond_atom_site_label_1
_geom_bond_atom_site_label_2
_geom_bond_distance
O1A C7A 1.202(14)
O2A C9A 1.220(13)
O3A C10A 1.231(13)
N1A C7A 1.388(13)
N1A C1A 1.426(13)
N1A H1NA 0.8600
N2A C10A 1.272(14)
N2A C11A 1.464(12)
N2A H2NA 0.8600
C1A C6A 1.384(14)
C1A C2A 1.416(13)
C2A C3A 1.427(14)
C2A C9A 1.479(14)
C3A C4A 1.363(15)
C3A H3A 0.9300
C4A C5A 1.413(14)
C4A H4A 0.9300
C5A C6A 1.389(14)
C5A H5A 0.9300
C6A H6A 0.9300
C7A C8A 1.541(16)
C8A H81A 0.9600
C8A H83A 0.9600
C8A H82A 0.9600
C9A C10A 1.568(13)
C11A C12A 1.493(14)
C11A H11B 0.9700
C11A H11A 0.9700
C12A C13A 1.502(13)
C12A H12A 0.9700
C12A H12B 0.9700
C13A C14A 1.470(16)
C13A H13A 0.9700
C13A H13B 0.9700
C14A C15A 1.441(16)
C14A H14A 0.9700
C14A H14B 0.9700
C15A C16A 1.480(15)
C15A H15A 0.9700
C15A H15B 0.9700
C16A H16B 0.9600
C16A H16C 0.9600
C16A H16A 0.9600
O1B C7B 1.218(15)
O2B C9B 1.214(13)
O3B C10B 1.270(15)
N1B C7B 1.378(13)
N1B C1B 1.430(15)
N1B H1NB 0.8600
N2B C10B 1.299(16)
N2B C11B 1.460(12)
N2B H2NB 0.8600
C1B C6B 1.357(15)
C1B C2B 1.401(14)
C2B C3B 1.405(14)
C2B C9B 1.459(15)
C3B C4B 1.376(15)
C3B H3B 0.9300
C4B C5B 1.401(15)
C4B H4B 0.9300
C5B C6B 1.408(14)
C5B H5B 0.9300
C6B H6B 0.9300
C7B C8B 1.522(15)
C8B H84B 0.9600
C8B H83B 0.9600
C8B H82B 0.9600
C9B C10B 1.542(14)
C11B C12B 1.504(13)
C11B H11D 0.9700
C11B H11C 0.9700
C12B C13B 1.510(13)
C12B H12C 0.9700
C12B H12D 0.9700
C13B C14B 1.515(15)
C13B H13D 0.9700
C13B H13C 0.9700
C14B C15B 1.483(15)
C14B H14D 0.9700
C14B H14C 0.9700
C15B C16B 1.504(15)
C15B H15D 0.9700
C15B H15C 0.9700
C16B H16E 0.9600
C16B H16D 0.9600
C16B H16F 0.9600

loop_
_geom_torsion_atom_site_label_1
_geom_torsion_atom_site_label_2
_geom_torsion_atom_site_label_3
_geom_torsion_atom_site_label_4
_geom_torsion
C7A N1A C1A C6A 25.6(16)
C7A N1A C1A C2A -156.2(10)
C6A C1A C2A C3A 2.6(15)
N1A C1A C2A C3A -175.6(9)
C6A C1A C2A C9A -177.7(10)
N1A C1A C2A C9A 4.1(15)
C1A C2A C3A C4A 0.3(15)
C9A C2A C3A C4A -179.4(10)
C2A C3A C4A C5A -4.7(15)
C3A C4A C5A C6A 6.2(15)
C2A C1A C6A C5A -1.1(16)
N1A C1A C6A C5A 177.1(9)
C4A C5A C6A C1A -3.3(15)
C1A N1A C7A O1A -5.1(17)
C1A N1A C7A C8A 174.9(9)
C1A C2A C9A O2A -19.0(17)
C3A C2A C9A O2A 160.7(10)
C1A C2A C9A C10A 157.5(10)
C3A C2A C9A C10A -22.8(14)
C11A N2A C10A O3A 0.4(16)
C11A N2A C10A C9A 178.5(8)
O2A C9A C10A O3A 145.3(10)
C2A C9A C10A O3A -31.5(14)
O2A C9A C10A N2A -32.9(13)
C2A C9A C10A N2A 150.3(9)
C10A N2A C11A C12A -92.0(13)
N2A C11A C12A C13A 175.0(12)
C11A C12A C13A C14A 169.0(14)
C12A C13A C14A C15A 38(3)
C13A C14A C15A C16A -177.4(15)
C7B N1B C1B C6B 29.3(16)
C7B N1B C1B C2B -155.4(10)
C6B C1B C2B C3B 1.3(16)
N1B C1B C2B C3B -173.9(9)
C6B C1B C2B C9B -178.8(10)
N1B C1B C2B C9B 6.0(15)
C1B C2B C3B C4B -2.1(15)
C9B C2B C3B C4B 178.0(10)
C2B C3B C4B C5B -1.3(17)
C3B C4B C5B C6B 5.4(17)
C2B C1B C6B C5B 2.8(17)
N1B C1B C6B C5B 177.8(10)
C4B C5B C6B C1B -6.1(16)
C1B N1B C7B O1B -7.9(18)
C1B N1B C7B C8B 173.2(10)
C1B C2B C9B O2B -19.9(17)
C3B C2B C9B O2B 160.0(10)
C1B C2B C9B C10B 157.8(10)
C3B C2B C9B C10B -22.3(15)
C11B N2B C10B O3B -0.1(16)
C11B N2B C10B C9B 177.4(8)
O2B C9B C10B O3B 145.2(10)
C2B C9B C10B O3B -32.7(15)
O2B C9B C10B N2B -32.5(13)
C2B C9B C10B N2B 149.6(10)
C10B N2B C11B C12B -84.9(14)
N2B C11B C12B C13B -172.3(11)
C11B C12B C13B C14B -167.9(12)
C12B C13B C14B C15B -54.9(17)
C13B C14B C15B C16B -175.7(12)
